data_1560492
loop_
_publ_author_name
'Petrus, Rafa\/l'
'Utko, J\'ozef'
'Gni\/lka, Rados\/law'
'Fleszar, Mariusz G.'
'Lis, Tadeusz'
'Sobota, Piotr'

_publ_section_title
;
 Solvothermal Alcoholysis Method for Recycling High-Consistency Silicone
 Rubber Waste
;
_journal_issue 5
_journal_name_full Macromolecules
_journal_page_first 2449
_journal_page_last 2465
_journal_paper_doi 10.1021/acs.macromol.0c02773
_journal_volume 54
_journal_year 2021
_chemical_formula_moiety 'C64 H74 Mg2 Na2 O22, C56 H58 Mg2 Na2 O20, 2(C4 H8 O)'
_chemical_formula_sum 'C64 H74 Mg2 Na2 O22'
_chemical_formula_weight 1289.83
_space_group_crystal_system triclinic
_space_group_IT_number 2
_space_group_name_Hall '-P 1'
_space_group_name_H-M_alt 'P -1'
_atom_sites_solution_hydrogens geom
_atom_sites_solution_primary direct
_audit_creation_method SHELXL-2014/7
_cell_angle_alpha 83.06(3)
_cell_angle_beta 85.31(3)
_cell_angle_gamma 64.38(3)
_cell_formula_units_Z 2
_cell_length_a 12.842(3)
_cell_length_b 14.112(3)
_cell_length_c 19.578(3)
_cell_measurement_reflns_used 8097
_cell_measurement_temperature 100(2)
_cell_measurement_theta_max 27.54
_cell_measurement_theta_min 2.85
_cell_volume 3174.0(14)
_computing_cell_refinement 'CrysAlis PRO (Agilent, 2011)'
_computing_data_collection 'CrysAlis PRO (Agilent, 2011)'
_computing_data_reduction 'CrysAlis PRO (Agilent, 2011)'
_computing_molecular_graphics 'DIAMOND  (Brandenburg, 2007)'
_computing_publication_material 'SHELXL-2014/7 (Sheldrick, 2014)'
_computing_structure_refinement 'SHELXL-2014/7 (Sheldrick, 2014)'
_computing_structure_solution 'SHELXS-2014/7 (Sheldrick, 2014)'
_diffrn_ambient_temperature 100(2)
_diffrn_measured_fraction_theta_full 0.999
_diffrn_measured_fraction_theta_max 0.986
_diffrn_measurement_device_type 'SuperNova, Dual, Cu at zero, Atlas'
_diffrn_measurement_method \w
_diffrn_radiation_monochromator mirror
_diffrn_radiation_source 'SuperNova (Cu) X-ray Source'
_diffrn_radiation_type MoK\a
_diffrn_radiation_wavelength 0.71073
_diffrn_reflns_av_R_equivalents 0.0469
_diffrn_reflns_av_unetI/netI 0.0765
_diffrn_reflns_Laue_measured_fraction_full 0.999
_diffrn_reflns_Laue_measured_fraction_max 0.986
_diffrn_reflns_limit_h_max 16
_diffrn_reflns_limit_h_min -16
_diffrn_reflns_limit_k_max 13
_diffrn_reflns_limit_k_min -18
_diffrn_reflns_limit_l_max 25
_diffrn_reflns_limit_l_min -24
_diffrn_reflns_number 26677
_diffrn_reflns_point_group_measured_fraction_full 0.999
_diffrn_reflns_point_group_measured_fraction_max 0.986
_diffrn_reflns_theta_full 25.500
_diffrn_reflns_theta_max 26.999
_diffrn_reflns_theta_min 2.518
_exptl_absorpt_coefficient_mu 0.130
_exptl_absorpt_correction_T_max 0.978
_exptl_absorpt_correction_T_min 0.967
_exptl_absorpt_correction_type analytical
_exptl_absorpt_process_details
;
Analytical numeric absorption correction using a multifaceted crystal
model based on expressions derived by R.C. Clark & J.S. Reid.
(Clark, R. C. & Reid, J. S. (1995). Acta Cryst. A51, 887-897)
;
_exptl_crystal_colour colourless
_exptl_crystal_density_diffrn 1.350
_exptl_crystal_description plates
_exptl_crystal_F_000 1360
_exptl_crystal_size_max 0.360
_exptl_crystal_size_mid 0.290
_exptl_crystal_size_min 0.230
_refine_diff_density_max 0.566
_refine_diff_density_min -0.364
_refine_diff_density_rms 0.076
_refine_ls_extinction_method none
_refine_ls_goodness_of_fit_ref 1.048
_refine_ls_hydrogen_treatment constr
_refine_ls_matrix_type full
_refine_ls_number_parameters 856
_refine_ls_number_reflns 13668
_refine_ls_number_restraints 10
_refine_ls_restrained_S_all 1.053
_refine_ls_R_factor_all 0.1022
_refine_ls_R_factor_gt 0.0655
_refine_ls_shift/su_max 0.000
_refine_ls_shift/su_mean 0.000
_refine_ls_structure_factor_coef Fsqd
_refine_ls_weighting_details 'w=1/[\s^2^(Fo^2^)+(0.0718P)^2^+2.3245P] where P=(Fo^2^+2Fc^2^)/3'
_refine_ls_weighting_scheme calc
_refine_ls_wR_factor_gt 0.1535
_refine_ls_wR_factor_ref 0.1800
_reflns_Friedel_coverage 0.000
_reflns_number_gt 9286
_reflns_number_total 13668
_reflns_threshold_expression 'I > 2\s(I)'
_cod_data_source_file ma0c02773_si_002.cif
_cod_data_source_block 8
_cod_original_cell_volume 3174.0(13)
_cod_database_code 1560492
_shelx_shelxl_version_number 2014/7
_shelx_space_group_comment
;
The symmetry employed for this shelxl refinement is uniquely defined
by the following loop, which should always be used as a source of
symmetry information in preference to the above space-group names.
They are only intended as comments.
;
_shelx_estimated_absorpt_t_min 0.955
_shelx_estimated_absorpt_t_max 0.971

loop_
_space_group_symop_operation_xyz
'x, y, z'
'-x, -y, -z'

loop_
_atom_site_label
_atom_site_type_symbol
_atom_site_fract_x
_atom_site_fract_y
_atom_site_fract_z
_atom_site_U_iso_or_equiv
_atom_site_adp_type
_atom_site_occupancy
_atom_site_site_symmetry_order
_atom_site_calc_flag
_atom_site_refinement_flags_posn
_atom_site_refinement_flags_adp
_atom_site_refinement_flags_occupancy
_atom_site_disorder_assembly
_atom_site_disorder_group
Mg1 Mg 0.40928(8) 0.85109(8) 0.48225(5) 0.0226(2) Uani 1 1 d . . . . .
Na1 Na 0.58552(9) 0.91226(9) 0.56751(5) 0.0241(3) Uani 1 1 d . . . . .
O1 O 0.57615(17) 0.76966(16) 0.50661(9) 0.0252(5) Uani 1 1 d . . . . .
C1 C 0.6511(3) 0.6730(2) 0.49974(14) 0.0258(7) Uani 1 1 d . . . . .
C2 C 0.7645(3) 0.6371(3) 0.52402(15) 0.0303(7) Uani 1 1 d . . . . .
H2 H 0.7840 0.6852 0.5439 0.036 Uiso 1 1 calc R U . . .
C3 C 0.8466(3) 0.5357(3) 0.51990(15) 0.0357(8) Uani 1 1 d . . . . .
H3 H 0.9210 0.5148 0.5374 0.043 Uiso 1 1 calc R U . . .
C4 C 0.8223(3) 0.4626(3) 0.49021(17) 0.0410(9) Uani 1 1 d . . . . .
H4 H 0.8793 0.3922 0.4876 0.049 Uiso 1 1 calc R U . . .
C5 C 0.7161(3) 0.4941(3) 0.46517(16) 0.0375(8) Uani 1 1 d . . . . .
H5 H 0.6997 0.4445 0.4447 0.045 Uiso 1 1 calc R U . . .
C6 C 0.6285(3) 0.5979(2) 0.46836(14) 0.0280(7) Uani 1 1 d . . . . .
C7 C 0.5172(3) 0.6268(2) 0.43930(14) 0.0276(7) Uani 1 1 d . . . . .
O2 O 0.43267(18) 0.71271(17) 0.44130(10) 0.0270(5) Uani 1 1 d . . . . .
O3 O 0.5108(2) 0.55119(18) 0.40645(11) 0.0355(5) Uani 1 1 d . . . . .
C8 C 0.4036(3) 0.5795(3) 0.37318(18) 0.0410(8) Uani 1 1 d . . . . .
H8A H 0.3398 0.5988 0.4076 0.062 Uiso 1 1 calc R U . . .
H8B H 0.4083 0.5193 0.3508 0.062 Uiso 1 1 calc R U . . .
H8C H 0.3899 0.6396 0.3386 0.062 Uiso 1 1 calc R U . . .
O4 O 0.38401(16) 0.97460(16) 0.53389(9) 0.0233(4) Uani 1 1 d . . . . .
C9 C 0.3098(2) 1.0134(2) 0.58509(13) 0.0221(6) Uani 1 1 d . . . . .
C10 C 0.2757(3) 1.1194(2) 0.59787(14) 0.0268(7) Uani 1 1 d . . . . .
H10 H 0.3078 1.1606 0.5698 0.032 Uiso 1 1 calc R U . . .
C11 C 0.1969(3) 1.1645(3) 0.65006(15) 0.0294(7) Uani 1 1 d . . . . .
H11 H 0.1746 1.2364 0.6565 0.035 Uiso 1 1 calc R U . . .
C12 C 0.1494(3) 1.1067(3) 0.69339(15) 0.0310(7) Uani 1 1 d . . . . .
H12 H 0.0958 1.1384 0.7294 0.037 Uiso 1 1 calc R U . . .
C13 C 0.1814(3) 1.0033(3) 0.68317(15) 0.0282(7) Uani 1 1 d . . . . .
H13 H 0.1501 0.9630 0.7129 0.034 Uiso 1 1 calc R U . . .
C14 C 0.2604(2) 0.9550(2) 0.62900(14) 0.0233(6) Uani 1 1 d . . . . .
C15 C 0.2901(2) 0.8455(2) 0.62050(14) 0.0250(7) Uani 1 1 d . . . . .
O5 O 0.34381(17) 0.79656(16) 0.57132(9) 0.0256(5) Uani 1 1 d . . . . .
O6 O 0.25242(19) 0.79663(17) 0.67306(10) 0.0325(5) Uani 1 1 d . . . . .
C16 C 0.2756(3) 0.6886(3) 0.66763(16) 0.0345(8) Uani 1 1 d . . . . .
H16A H 0.2337 0.6851 0.6291 0.052 Uiso 1 1 calc R U . . .
H16B H 0.2502 0.6598 0.7104 0.052 Uiso 1 1 calc R U . . .
H16C H 0.3587 0.6471 0.6597 0.052 Uiso 1 1 calc R U . . .
O7 O 0.43143(17) 0.92781(16) 0.39277(9) 0.0245(4) Uani 1 1 d . . . . .
C17 C 0.4077(2) 0.9053(2) 0.33482(14) 0.0224(6) Uani 1 1 d . . . . .
C18 C 0.4830(3) 0.8973(2) 0.27629(14) 0.0261(6) Uani 1 1 d . . . . .
H18 H 0.5476 0.9124 0.2795 0.031 Uiso 1 1 calc R U . . .
C19 C 0.4654(3) 0.8683(3) 0.21498(14) 0.0295(7) Uani 1 1 d . . . . .
H19 H 0.5185 0.8624 0.1772 0.035 Uiso 1 1 calc R U . . .
C20 C 0.3700(3) 0.8476(2) 0.20807(14) 0.0295(7) Uani 1 1 d . . . . .
H20 H 0.3585 0.8269 0.1659 0.035 Uiso 1 1 calc R U . . .
C21 C 0.2929(3) 0.8574(2) 0.26277(14) 0.0269(7) Uani 1 1 d . . . . .
H21 H 0.2271 0.8447 0.2579 0.032 Uiso 1 1 calc R U . . .
C22 C 0.3101(3) 0.8860(2) 0.32595(14) 0.0246(6) Uani 1 1 d . . . . .
C23 C 0.2292(3) 0.8897(2) 0.38425(15) 0.0257(6) Uani 1 1 d . . . . .
O8 O 0.24131(17) 0.90070(17) 0.44414(10) 0.0268(5) Uani 1 1 d . . . . .
O9 O 0.13596(19) 0.8784(2) 0.36779(10) 0.0389(6) Uani 1 1 d . . . . .
C24 C 0.0611(3) 0.8699(4) 0.42566(17) 0.0464(10) Uani 1 1 d . . . . .
H24A H 0.1068 0.8134 0.4599 0.070 Uiso 1 1 calc R U . . .
H24B H 0.0009 0.8537 0.4095 0.070 Uiso 1 1 calc R U . . .
H24C H 0.0251 0.9369 0.4466 0.070 Uiso 1 1 calc R U . . .
O10 O 0.55460(19) 0.80725(17) 0.66911(10) 0.0314(5) Uani 1 1 d . . . . .
C25 C 0.5282(3) 0.8361(3) 0.73886(14) 0.0321(7) Uani 1 1 d . . . . .
H25A H 0.4436 0.8743 0.7468 0.038 Uiso 1 1 calc R U . . .
H25B H 0.5650 0.8818 0.7482 0.038 Uiso 1 1 calc R U . . .
C26 C 0.5765(3) 0.7322(3) 0.78501(15) 0.0341(8) Uani 1 1 d . . . . .
H26A H 0.6590 0.7097 0.7942 0.041 Uiso 1 1 calc R U . . .
H26B H 0.5321 0.7379 0.8293 0.041 Uiso 1 1 calc R U . . .
C27 C 0.5614(3) 0.6566(3) 0.74171(15) 0.0327(7) Uani 1 1 d . . . . .
H27A H 0.4819 0.6616 0.7470 0.039 Uiso 1 1 calc R U . . .
H27B H 0.6171 0.5827 0.7540 0.039 Uiso 1 1 calc R U . . .
C28 C 0.5859(3) 0.6959(2) 0.66896(15) 0.0295(7) Uani 1 1 d . . . . .
H28A H 0.6687 0.6577 0.6560 0.035 Uiso 1 1 calc R U . . .
H28B H 0.5396 0.6843 0.6356 0.035 Uiso 1 1 calc R U . . .
O11 O 0.78819(18) 0.82994(19) 0.59652(10) 0.0332(5) Uani 1 1 d . . . . .
C29 C 0.8819(3) 0.8386(3) 0.55491(16) 0.0326(7) Uani 1 1 d . . . . .
H29A H 0.8553 0.9084 0.5279 0.039 Uiso 1 1 calc R U . . .
H29B H 0.9136 0.7830 0.5227 0.039 Uiso 1 1 calc R U . . .
C30 C 0.9727(3) 0.8250(3) 0.60493(17) 0.0408(9) Uani 1 1 d . . . . .
H30A H 1.0516 0.7913 0.5841 0.049 Uiso 1 1 calc R U . . .
H30B H 0.9603 0.8936 0.6202 0.049 Uiso 1 1 calc R U . . .
C31 C 0.9537(3) 0.7538(3) 0.66392(16) 0.0399(8) Uani 1 1 d . . . . .
H31A H 0.9831 0.7606 0.7074 0.048 Uiso 1 1 calc R U . . .
H31B H 0.9905 0.6790 0.6539 0.048 Uiso 1 1 calc R U . . .
C32 C 0.8229(3) 0.7973(3) 0.66664(16) 0.0393(9) Uani 1 1 d . . . . .
H32A H 0.7981 0.7422 0.6868 0.047 Uiso 1 1 calc R U . . .
H32B H 0.7884 0.8580 0.6948 0.047 Uiso 1 1 calc R U . . .
Mg2 Mg 0.14871(8) 0.59938(8) 0.01599(5) 0.0219(2) Uani 1 1 d . . . . .
Na2 Na 0.07962(10) 0.44700(9) -0.06672(5) 0.0247(3) Uani 1 1 d . . . . .
O12 O 0.23763(16) 0.45918(16) -0.02228(9) 0.0240(4) Uani 1 1 d . . . . .
C33 C 0.3442(2) 0.3896(2) -0.01478(13) 0.0228(6) Uani 1 1 d . . . . .
C34 C 0.3837(3) 0.2939(2) -0.04690(14) 0.0253(6) Uani 1 1 d . . . . .
H34 H 0.3325 0.2844 -0.0749 0.030 Uiso 1 1 calc R U . . .
C35 C 0.4933(3) 0.2152(3) -0.03864(14) 0.0283(7) Uani 1 1 d . . . . .
H35 H 0.5150 0.1511 -0.0589 0.034 Uiso 1 1 calc R U . . .
C36 C 0.5732(3) 0.2276(3) -0.00101(15) 0.0292(7) Uani 1 1 d . . . . .
H36 H 0.6498 0.1737 0.0031 0.035 Uiso 1 1 calc R U . . .
C37 C 0.5397(3) 0.3188(2) 0.03009(14) 0.0255(6) Uani 1 1 d . . . . .
H37 H 0.5942 0.3280 0.0554 0.031 Uiso 1 1 calc R U . . .
C38 C 0.4264(2) 0.3993(2) 0.02535(14) 0.0237(6) Uani 1 1 d . . . . .
C39 C 0.3934(2) 0.4908(2) 0.06400(13) 0.0227(6) Uani 1 1 d . . . . .
O13 O 0.30252(17) 0.57155(16) 0.05893(9) 0.0242(4) Uani 1 1 d . . . . .
O14 O 0.47245(17) 0.48025(17) 0.10861(10) 0.0268(5) Uani 1 1 d . . . . .
C40 C 0.4443(3) 0.5699(3) 0.14721(15) 0.0313(7) Uani 1 1 d . . . . .
H40A H 0.4410 0.6305 0.1156 0.047 Uiso 1 1 calc R U . . .
H40B H 0.5038 0.5524 0.1810 0.047 Uiso 1 1 calc R U . . .
H40C H 0.3691 0.5876 0.1712 0.047 Uiso 1 1 calc R U . . .
O15 O 0.00557(17) 0.62013(16) -0.03213(9) 0.0235(4) Uani 1 1 d . . . . .
C41 C -0.0561(3) 0.6993(2) -0.07641(14) 0.0244(6) Uani 1 1 d . . . . .
C42 C -0.1733(3) 0.7233(2) -0.08421(15) 0.0282(7) Uani 1 1 d . . . . .
H42 H -0.2047 0.6788 -0.0597 0.034 Uiso 1 1 calc R U . . .
C43 C -0.2435(3) 0.8089(3) -0.12601(16) 0.0328(7) Uani 1 1 d . . . . .
H43 H -0.3227 0.8239 -0.1284 0.039 Uiso 1 1 calc R U . . .
C44 C -0.2004(3) 0.8744(3) -0.16514(15) 0.0316(7) Uani 1 1 d . . . . .
H44 H -0.2498 0.9344 -0.1932 0.038 Uiso 1 1 calc R U . . .
C45 C -0.0851(3) 0.8502(2) -0.16216(15) 0.0284(7) Uani 1 1 d . . . . .
H45 H -0.0541 0.8920 -0.1906 0.034 Uiso 1 1 calc R U . . .
C46 C -0.0114(3) 0.7647(2) -0.11790(14) 0.0256(6) Uani 1 1 d . . . . .
C47 C 0.1094(3) 0.7441(2) -0.11481(14) 0.0262(7) Uani 1 1 d . . . . .
O16 O 0.17872(17) 0.68523(16) -0.07117(9) 0.0254(5) Uani 1 1 d . . . . .
O17 O 0.14434(19) 0.79735(19) -0.16619(10) 0.0353(5) Uani 1 1 d . . . . .
C48 C 0.2619(3) 0.7835(3) -0.16274(16) 0.0404(9) Uani 1 1 d . . . . .
H48A H 0.2713 0.8074 -0.1197 0.061 Uiso 1 1 calc R U . . .
H48B H 0.2797 0.8250 -0.2019 0.061 Uiso 1 1 calc R U . . .
H48C H 0.3146 0.7087 -0.1643 0.061 Uiso 1 1 calc R U . . .
O18 O 0.08786(16) 0.54804(16) 0.10350(9) 0.0239(4) Uani 1 1 d . . . . .
C49 C 0.0979(2) 0.5667(2) 0.16565(14) 0.0239(6) Uani 1 1 d . . . . .
C50 C 0.1000(3) 0.4922(3) 0.22222(15) 0.0292(7) Uani 1 1 d . . . . .
H50 H 0.0945 0.4297 0.2138 0.035 Uiso 1 1 calc R U . . .
C51 C 0.1098(3) 0.5090(3) 0.28899(15) 0.0332(7) Uani 1 1 d . . . . .
H51 H 0.1095 0.4586 0.3257 0.040 Uiso 1 1 calc R U . . .
C52 C 0.1203(3) 0.5990(3) 0.30336(15) 0.0338(8) Uani 1 1 d . . . . .
H52 H 0.1285 0.6093 0.3493 0.041 Uiso 1 1 calc R U . . .
C53 C 0.1186(3) 0.6729(3) 0.24994(15) 0.0302(7) Uani 1 1 d . . . . .
H53 H 0.1253 0.7344 0.2596 0.036 Uiso 1 1 calc R U . . .
C54 C 0.1071(2) 0.6590(2) 0.18084(14) 0.0248(6) Uani 1 1 d . . . . .
C55 C 0.1000(2) 0.7412(2) 0.12605(15) 0.0252(6) Uani 1 1 d . . . . .
O19 O 0.08872(17) 0.73930(16) 0.06416(10) 0.0257(5) Uani 1 1 d . . . . .
O20 O 0.1069(2) 0.82441(18) 0.14809(11) 0.0352(5) Uani 1 1 d . . . . .
C56 C 0.1065(3) 0.9056(3) 0.09442(18) 0.0416(9) Uani 1 1 d . . . . .
H56A H 0.1667 0.8733 0.0594 0.062 Uiso 1 1 calc R U . . .
H56B H 0.1217 0.9584 0.1146 0.062 Uiso 1 1 calc R U . . .
H56C H 0.0309 0.9396 0.0732 0.062 Uiso 1 1 calc R U . . .
O21 O 0.17949(18) 0.40827(18) -0.17323(10) 0.0307(5) Uani 1 1 d . . . . .
C57 C 0.2008(3) 0.3323(3) -0.22238(15) 0.0309(7) Uani 1 1 d . . . . .
H57A H 0.1274 0.3319 -0.2340 0.037 Uiso 1 1 calc R U . . .
H57B H 0.2530 0.2604 -0.2032 0.037 Uiso 1 1 calc R U . . .
C58 C 0.2564(3) 0.3669(3) -0.28560(16) 0.0343(8) Uani 1 1 d . . . . .
H58A H 0.1976 0.4170 -0.3180 0.041 Uiso 1 1 calc R U . . .
H58B H 0.3107 0.3057 -0.3098 0.041 Uiso 1 1 calc R U . . .
C59 C 0.3197(3) 0.4201(3) -0.25458(16) 0.0340(8) Uani 1 1 d . . . . .
H59A H 0.3344 0.4708 -0.2890 0.041 Uiso 1 1 calc R U . . .
H59B H 0.3939 0.3677 -0.2353 0.041 Uiso 1 1 calc R U . . .
C60 C 0.2339(3) 0.4763(3) -0.19827(16) 0.0345(8) Uani 1 1 d . . . . .
H60A H 0.2742 0.4867 -0.1609 0.041 Uiso 1 1 calc R U . . .
H60B H 0.1761 0.5460 -0.2170 0.041 Uiso 1 1 calc R U . . .
O22A O 0.6837(5) 0.9302(5) 0.0246(4) 0.0701(19) Uani 0.5 1 d D . P A 1
C61A C 0.6185(7) 0.9418(7) 0.0891(4) 0.037(2) Uani 0.5 1 d D . P A 1
H61A H 0.6208 0.8733 0.1097 0.044 Uiso 0.5 1 calc R U P A 1
H61B H 0.5370 0.9934 0.0830 0.044 Uiso 0.5 1 calc R U P A 1
C62A C 0.6788(11) 0.9808(12) 0.1321(6) 0.037(2) Uani 0.5 1 d D . P A 1
H62A H 0.6722 0.9565 0.1812 0.044 Uiso 0.5 1 calc R U P A 1
H62B H 0.6436 1.0589 0.1271 0.044 Uiso 0.5 1 calc R U P A 1
C63A C 0.8047(12) 0.9377(13) 0.1082(6) 0.068(5) Uani 0.5 1 d D . P A 1
H63A H 0.8551 0.8848 0.1434 0.082 Uiso 0.5 1 calc R U P A 1
H63B H 0.8302 0.9949 0.0974 0.082 Uiso 0.5 1 calc R U P A 1
C64A C 0.8049(7) 0.8868(9) 0.0434(5) 0.065(3) Uani 0.5 1 d D . P A 1
H64A H 0.8517 0.9046 0.0058 0.078 Uiso 0.5 1 calc R U P A 1
H64B H 0.8372 0.8091 0.0528 0.078 Uiso 0.5 1 calc R U P A 1
O22B O 0.8266(5) 0.9923(4) 0.0559(2) 0.0519(14) Uani 0.5 1 d D . P B 2
C61B C 0.7704(9) 0.9426(8) 0.0249(6) 0.063(3) Uani 0.5 1 d D . P B 2
H61C H 0.8236 0.8674 0.0213 0.076 Uiso 0.5 1 calc R U P B 2
H61D H 0.7484 0.9769 -0.0222 0.076 Uiso 0.5 1 calc R U P B 2
C62B C 0.6559(10) 0.9508(8) 0.0701(5) 0.065(4) Uani 0.5 1 d D . P B 2
H62C H 0.5849 1.0076 0.0499 0.078 Uiso 0.5 1 calc R U P B 2
H62D H 0.6489 0.8832 0.0750 0.078 Uiso 0.5 1 calc R U P B 2
C63B C 0.6797(16) 0.9764(17) 0.1368(7) 0.080(5) Uani 0.5 1 d D . P B 2
H63C H 0.6717 0.9277 0.1754 0.096 Uiso 0.5 1 calc R U P B 2
H63D H 0.6273 1.0499 0.1457 0.096 Uiso 0.5 1 calc R U P B 2
C64B C 0.8049(14) 0.9617(11) 0.1264(5) 0.061(4) Uani 0.5 1 d D . P B 2
H64C H 0.8196 1.0053 0.1570 0.073 Uiso 0.5 1 calc R U P B 2
H64D H 0.8579 0.8869 0.1386 0.073 Uiso 0.5 1 calc R U P B 2

loop_
_atom_site_aniso_label
_atom_site_aniso_U_11
_atom_site_aniso_U_22
_atom_site_aniso_U_33
_atom_site_aniso_U_23
_atom_site_aniso_U_13
_atom_site_aniso_U_12
Mg1 0.0259(5) 0.0218(5) 0.0201(5) -0.0041(4) -0.0004(4) -0.0096(4)
Na1 0.0259(6) 0.0241(7) 0.0220(5) -0.0030(5) -0.0010(4) -0.0101(5)
O1 0.0256(11) 0.0229(12) 0.0245(10) -0.0033(8) 0.0008(8) -0.0077(9)
C1 0.0295(16) 0.0267(17) 0.0177(13) -0.0002(12) 0.0051(12) -0.0101(14)
C2 0.0317(17) 0.0317(19) 0.0237(14) 0.0004(13) 0.0037(12) -0.0114(15)
C3 0.0276(17) 0.044(2) 0.0240(15) 0.0002(14) 0.0010(13) -0.0056(16)
C4 0.039(2) 0.031(2) 0.0358(18) -0.0056(15) 0.0000(15) 0.0015(16)
C5 0.046(2) 0.0271(19) 0.0302(16) -0.0062(14) -0.0016(15) -0.0063(16)
C6 0.0334(17) 0.0264(18) 0.0210(14) -0.0026(12) 0.0025(12) -0.0102(15)
C7 0.0389(18) 0.0212(17) 0.0208(14) -0.0013(12) 0.0030(13) -0.0118(15)
O2 0.0323(12) 0.0235(12) 0.0253(10) -0.0064(9) -0.0017(9) -0.0106(10)
O3 0.0437(14) 0.0235(13) 0.0370(12) -0.0101(10) -0.0055(10) -0.0098(11)
C8 0.048(2) 0.034(2) 0.045(2) -0.0114(16) -0.0098(17) -0.0183(18)
O4 0.0265(11) 0.0213(11) 0.0214(9) -0.0050(8) 0.0002(8) -0.0088(9)
C9 0.0226(14) 0.0239(16) 0.0192(13) -0.0025(11) -0.0045(11) -0.0087(13)
C10 0.0302(16) 0.0259(17) 0.0255(15) -0.0056(12) -0.0017(12) -0.0123(14)
C11 0.0315(17) 0.0241(17) 0.0320(16) -0.0096(13) -0.0043(13) -0.0089(14)
C12 0.0267(16) 0.0342(19) 0.0248(15) -0.0093(13) 0.0038(12) -0.0055(15)
C13 0.0288(16) 0.0288(18) 0.0239(14) -0.0033(13) 0.0031(12) -0.0098(14)
C14 0.0238(15) 0.0225(16) 0.0216(14) -0.0024(12) -0.0030(11) -0.0076(13)
C15 0.0216(15) 0.0288(18) 0.0227(14) 0.0009(13) -0.0024(12) -0.0096(14)
O5 0.0299(11) 0.0233(12) 0.0219(10) -0.0031(8) 0.0016(8) -0.0099(10)
O6 0.0442(13) 0.0269(13) 0.0280(11) -0.0028(9) 0.0084(10) -0.0182(11)
C16 0.0428(19) 0.0277(19) 0.0346(17) -0.0036(14) 0.0076(14) -0.0179(16)
O7 0.0303(11) 0.0259(12) 0.0199(9) -0.0048(8) 0.0001(8) -0.0141(10)
C17 0.0263(15) 0.0172(15) 0.0207(13) -0.0005(11) -0.0033(11) -0.0064(13)
C18 0.0268(16) 0.0239(17) 0.0259(14) -0.0027(12) 0.0014(12) -0.0096(14)
C19 0.0321(17) 0.0299(18) 0.0210(14) -0.0023(13) 0.0003(12) -0.0084(15)
C20 0.0389(18) 0.0275(18) 0.0207(14) -0.0052(12) -0.0043(13) -0.0115(15)
C21 0.0326(17) 0.0235(17) 0.0268(15) 0.0013(12) -0.0067(12) -0.0140(14)
C22 0.0295(16) 0.0217(16) 0.0212(14) -0.0010(12) 0.0004(12) -0.0102(14)
C23 0.0256(16) 0.0237(17) 0.0264(15) 0.0001(12) -0.0047(12) -0.0092(14)
O8 0.0274(11) 0.0279(12) 0.0241(10) -0.0036(9) 0.0004(8) -0.0110(10)
O9 0.0368(13) 0.0652(18) 0.0247(11) 0.0011(11) -0.0022(9) -0.0324(13)
C24 0.044(2) 0.079(3) 0.0309(17) 0.0001(18) 0.0026(15) -0.042(2)
O10 0.0430(13) 0.0261(12) 0.0222(10) -0.0013(9) 0.0029(9) -0.0129(11)
C25 0.0365(18) 0.0340(19) 0.0249(15) -0.0058(13) 0.0042(13) -0.0144(16)
C26 0.0414(19) 0.037(2) 0.0249(15) 0.0001(14) 0.0004(14) -0.0189(17)
C27 0.0377(18) 0.0336(19) 0.0276(16) 0.0015(14) 0.0004(13) -0.0172(16)
C28 0.0343(17) 0.0260(18) 0.0255(15) -0.0019(13) 0.0001(13) -0.0106(15)
O11 0.0293(12) 0.0407(14) 0.0270(11) -0.0016(10) -0.0011(9) -0.0129(11)
C29 0.0308(17) 0.0328(19) 0.0312(16) 0.0006(14) -0.0007(13) -0.0116(15)
C30 0.0345(19) 0.048(2) 0.0413(19) 0.0019(16) -0.0060(15) -0.0191(18)
C31 0.0374(19) 0.044(2) 0.0308(17) 0.0016(15) -0.0049(14) -0.0112(18)
C32 0.0345(18) 0.050(2) 0.0252(16) 0.0024(15) -0.0030(13) -0.0120(17)
Mg2 0.0248(5) 0.0199(5) 0.0212(5) -0.0017(4) -0.0030(4) -0.0094(4)
Na2 0.0265(6) 0.0249(7) 0.0241(5) -0.0050(5) -0.0009(5) -0.0116(5)
O12 0.0223(11) 0.0228(11) 0.0250(10) -0.0037(8) -0.0020(8) -0.0072(9)
C33 0.0264(16) 0.0248(17) 0.0176(13) 0.0007(11) -0.0001(11) -0.0122(14)
C34 0.0279(16) 0.0239(17) 0.0234(14) -0.0022(12) -0.0006(12) -0.0105(14)
C35 0.0337(17) 0.0260(17) 0.0226(14) -0.0046(12) 0.0029(12) -0.0104(15)
C36 0.0253(16) 0.0271(18) 0.0289(15) -0.0017(13) -0.0019(12) -0.0054(14)
C37 0.0282(16) 0.0283(18) 0.0209(14) -0.0005(12) -0.0021(12) -0.0132(14)
C38 0.0252(15) 0.0222(16) 0.0225(14) -0.0004(12) 0.0022(11) -0.0101(13)
C39 0.0221(15) 0.0286(17) 0.0195(13) 0.0031(12) -0.0017(11) -0.0138(14)
O13 0.0249(11) 0.0241(12) 0.0243(10) -0.0043(8) -0.0003(8) -0.0107(10)
O14 0.0274(11) 0.0271(12) 0.0266(10) -0.0045(9) -0.0038(9) -0.0115(10)
C40 0.0384(18) 0.0318(19) 0.0290(16) -0.0060(13) -0.0069(13) -0.0182(16)
O15 0.0275(11) 0.0224(11) 0.0221(10) 0.0001(8) -0.0059(8) -0.0119(9)
C41 0.0275(16) 0.0212(16) 0.0225(14) -0.0071(12) -0.0031(12) -0.0070(13)
C42 0.0315(17) 0.0261(18) 0.0298(15) -0.0028(13) -0.0051(13) -0.0141(15)
C43 0.0281(17) 0.0294(19) 0.0384(17) -0.0056(14) -0.0104(14) -0.0077(15)
C44 0.0372(18) 0.0226(17) 0.0296(16) -0.0010(13) -0.0100(13) -0.0065(15)
C45 0.0378(18) 0.0216(17) 0.0248(14) -0.0016(12) -0.0049(13) -0.0114(15)
C46 0.0322(17) 0.0222(16) 0.0226(14) -0.0047(12) -0.0032(12) -0.0109(14)
C47 0.0372(18) 0.0220(16) 0.0212(14) -0.0065(12) -0.0001(13) -0.0133(14)
O16 0.0290(11) 0.0244(12) 0.0226(10) -0.0006(9) -0.0005(8) -0.0116(10)
O17 0.0394(13) 0.0459(15) 0.0254(11) 0.0080(10) -0.0039(9) -0.0251(12)
C48 0.0385(19) 0.058(3) 0.0290(16) 0.0096(16) -0.0030(14) -0.0279(19)
O18 0.0260(11) 0.0261(12) 0.0219(10) -0.0037(8) -0.0022(8) -0.0127(9)
C49 0.0180(14) 0.0265(17) 0.0241(14) -0.0022(12) -0.0025(11) -0.0062(13)
C50 0.0271(16) 0.0266(18) 0.0308(16) 0.0000(13) -0.0041(13) -0.0087(14)
C51 0.0332(18) 0.035(2) 0.0251(15) 0.0023(14) -0.0028(13) -0.0094(16)
C52 0.0354(18) 0.045(2) 0.0207(14) -0.0061(14) -0.0047(13) -0.0153(17)
C53 0.0277(16) 0.0315(19) 0.0320(16) -0.0102(14) 0.0003(13) -0.0117(15)
C54 0.0227(15) 0.0264(17) 0.0242(14) -0.0046(12) -0.0001(11) -0.0091(13)
C55 0.0213(15) 0.0223(16) 0.0311(16) -0.0068(12) 0.0004(12) -0.0076(13)
O19 0.0279(11) 0.0221(12) 0.0244(10) -0.0039(8) -0.0019(8) -0.0076(9)
O20 0.0502(14) 0.0267(13) 0.0343(12) -0.0084(10) 0.0013(10) -0.0208(12)
C56 0.055(2) 0.031(2) 0.045(2) -0.0043(16) 0.0020(17) -0.0245(18)
O21 0.0347(12) 0.0327(13) 0.0280(11) -0.0082(9) 0.0025(9) -0.0166(11)
C57 0.0327(17) 0.0302(19) 0.0324(16) -0.0093(14) 0.0004(13) -0.0146(15)
C58 0.0367(18) 0.038(2) 0.0301(16) -0.0083(14) 0.0042(14) -0.0170(16)
C59 0.0408(19) 0.0293(19) 0.0338(17) -0.0045(14) 0.0092(14) -0.0183(16)
C60 0.0396(19) 0.032(2) 0.0350(17) -0.0068(14) 0.0051(14) -0.0187(16)
O22A 0.061(4) 0.067(5) 0.077(5) 0.002(4) 0.020(4) -0.029(4)
C61A 0.051(4) 0.053(5) 0.032(4) -0.030(3) 0.032(3) -0.045(4)
C62A 0.051(4) 0.053(5) 0.032(4) -0.030(3) 0.032(3) -0.045(4)
C63A 0.054(7) 0.080(11) 0.058(7) -0.039(6) 0.039(5) -0.016(7)
C64A 0.038(5) 0.067(8) 0.061(6) -0.042(6) -0.008(4) 0.015(5)
O22B 0.056(3) 0.055(4) 0.043(3) 0.002(3) 0.002(3) -0.025(3)
C61B 0.061(7) 0.032(6) 0.094(8) -0.035(5) 0.036(6) -0.016(5)
C62B 0.146(12) 0.064(6) 0.026(5) -0.002(4) 0.015(6) -0.088(8)
C63B 0.074(9) 0.059(9) 0.076(10) 0.004(7) -0.004(8) -0.002(7)
C64B 0.080(8) 0.029(6) 0.041(6) -0.007(5) 0.033(6) 0.001(5)

loop_
_atom_type_symbol
_atom_type_description
_atom_type_scat_dispersion_real
_atom_type_scat_dispersion_imag
_atom_type_scat_source
C C 0.0033 0.0016 'International Tables Vol C Tables 4.2.6.8 and 6.1.1.4'
H H 0.0000 0.0000 'International Tables Vol C Tables 4.2.6.8 and 6.1.1.4'
O O 0.0106 0.0060 'International Tables Vol C Tables 4.2.6.8 and 6.1.1.4'
Na Na 0.0362 0.0249 'International Tables Vol C Tables 4.2.6.8 and 6.1.1.4'
Mg Mg 0.0486 0.0363 'International Tables Vol C Tables 4.2.6.8 and 6.1.1.4'

loop_
_geom_angle_atom_site_label_1
_geom_angle_atom_site_label_2
_geom_angle_atom_site_label_3
_geom_angle
_geom_angle_site_symmetry_1
_geom_angle_site_symmetry_3
_geom_angle_publ_flag
O1 Mg1 O4 94.47(10) . . ?
O1 Mg1 O7 98.50(9) . . ?
O4 Mg1 O7 91.14(9) . . ?
O1 Mg1 O5 95.41(9) . . ?
O4 Mg1 O5 85.54(9) . . ?
O7 Mg1 O5 165.91(9) . . ?
O1 Mg1 O2 84.32(10) . . ?
O4 Mg1 O2 172.36(9) . . ?
O7 Mg1 O2 96.50(9) . . ?
O5 Mg1 O2 87.07(9) . . ?
O1 Mg1 O8 164.89(10) . . ?
O4 Mg1 O8 100.61(9) . . ?
O7 Mg1 O8 82.30(9) . . ?
O5 Mg1 O8 84.85(9) . . ?
O2 Mg1 O8 80.61(9) . . ?
O7 Na1 O11 88.98(9) 2_676 . ?
O7 Na1 O10 106.05(8) 2_676 . ?
O11 Na1 O10 86.40(9) . . ?
O7 Na1 O4 98.01(8) 2_676 . ?
O11 Na1 O4 173.01(9) . . ?
O10 Na1 O4 91.41(8) . . ?
O7 Na1 O4 71.78(7) 2_676 2_676 ?
O11 Na1 O4 93.57(8) . 2_676 ?
O10 Na1 O4 177.84(8) . 2_676 ?
O4 Na1 O4 88.87(8) . 2_676 ?
O7 Na1 O1 168.08(8) 2_676 . ?
O11 Na1 O1 100.26(9) . . ?
O10 Na1 O1 82.23(8) . . ?
O4 Na1 O1 72.85(8) . . ?
O4 Na1 O1 99.90(7) 2_676 . ?
C1 O1 Mg1 132.8(2) . . ?
C1 O1 Na1 131.38(19) . . ?
Mg1 O1 Na1 95.49(9) . . ?
O1 C1 C2 119.5(3) . . ?
O1 C1 C6 124.5(3) . . ?
C2 C1 C6 116.0(3) . . ?
C3 C2 C1 122.5(3) . . ?
C3 C2 H2 118.7 . . ?
C1 C2 H2 118.7 . . ?
C2 C3 C4 120.7(3) . . ?
C2 C3 H3 119.6 . . ?
C4 C3 H3 119.6 . . ?
C5 C4 C3 118.8(3) . . ?
C5 C4 H4 120.6 . . ?
C3 C4 H4 120.6 . . ?
C4 C5 C6 122.5(3) . . ?
C4 C5 H5 118.8 . . ?
C6 C5 H5 118.8 . . ?
C5 C6 C1 119.5(3) . . ?
C5 C6 C7 119.6(3) . . ?
C1 C6 C7 120.9(3) . . ?
O2 C7 O3 119.4(3) . . ?
O2 C7 C6 126.0(3) . . ?
O3 C7 C6 114.6(3) . . ?
C7 O2 Mg1 131.4(2) . . ?
C7 O3 C8 116.2(3) . . ?
O3 C8 H8A 109.5 . . ?
O3 C8 H8B 109.5 . . ?
H8A C8 H8B 109.5 . . ?
O3 C8 H8C 109.5 . . ?
H8A C8 H8C 109.5 . . ?
H8B C8 H8C 109.5 . . ?
C9 O4 Mg1 128.59(18) . . ?
C9 O4 Na1 111.97(16) . . ?
Mg1 O4 Na1 96.88(9) . . ?
C9 O4 Na1 123.09(18) . 2_676 ?
Mg1 O4 Na1 96.62(8) . 2_676 ?
Na1 O4 Na1 91.13(8) . 2_676 ?
O4 C9 C10 119.2(2) . . ?
O4 C9 C14 123.9(3) . . ?
C10 C9 C14 116.9(3) . . ?
C11 C10 C9 121.6(3) . . ?
C11 C10 H10 119.2 . . ?
C9 C10 H10 119.2 . . ?
C10 C11 C12 121.3(3) . . ?
C10 C11 H11 119.3 . . ?
C12 C11 H11 119.3 . . ?
C13 C12 C11 118.8(3) . . ?
C13 C12 H12 120.6 . . ?
C11 C12 H12 120.6 . . ?
C12 C13 C14 121.4(3) . . ?
C12 C13 H13 119.3 . . ?
C14 C13 H13 119.3 . . ?
C9 C14 C13 120.0(3) . . ?
C9 C14 C15 121.3(3) . . ?
C13 C14 C15 118.7(3) . . ?
O5 C15 O6 119.7(3) . . ?
O5 C15 C14 126.7(3) . . ?
O6 C15 C14 113.6(2) . . ?
C15 O5 Mg1 128.5(2) . . ?
C15 O6 C16 117.0(2) . . ?
O6 C16 H16A 109.5 . . ?
O6 C16 H16B 109.5 . . ?
H16A C16 H16B 109.5 . . ?
O6 C16 H16C 109.5 . . ?
H16A C16 H16C 109.5 . . ?
H16B C16 H16C 109.5 . . ?
C17 O7 Mg1 119.92(18) . . ?
C17 O7 Na1 133.17(18) . 2_676 ?
Mg1 O7 Na1 100.40(9) . 2_676 ?
O7 C17 C18 119.8(3) . . ?
O7 C17 C22 124.0(2) . . ?
C18 C17 C22 116.2(3) . . ?
C19 C18 C17 122.1(3) . . ?
C19 C18 H18 118.9 . . ?
C17 C18 H18 118.9 . . ?
C18 C19 C20 120.5(3) . . ?
C18 C19 H19 119.8 . . ?
C20 C19 H19 119.8 . . ?
C21 C20 C19 119.4(3) . . ?
C21 C20 H20 120.3 . . ?
C19 C20 H20 120.3 . . ?
C20 C21 C22 120.9(3) . . ?
C20 C21 H21 119.5 . . ?
C22 C21 H21 119.5 . . ?
C21 C22 C17 120.8(3) . . ?
C21 C22 C23 119.1(3) . . ?
C17 C22 C23 120.0(3) . . ?
O8 C23 O9 120.0(3) . . ?
O8 C23 C22 126.0(3) . . ?
O9 C23 C22 114.0(2) . . ?
C23 O8 Mg1 120.47(19) . . ?
C23 O9 C24 115.2(2) . . ?
O9 C24 H24A 109.5 . . ?
O9 C24 H24B 109.5 . . ?
H24A C24 H24B 109.5 . . ?
O9 C24 H24C 109.5 . . ?
H24A C24 H24C 109.5 . . ?
H24B C24 H24C 109.5 . . ?
C25 O10 C28 109.4(2) . . ?
C25 O10 Na1 127.52(18) . . ?
C28 O10 Na1 121.86(16) . . ?
O10 C25 C26 105.7(3) . . ?
O10 C25 H25A 110.6 . . ?
C26 C25 H25A 110.6 . . ?
O10 C25 H25B 110.6 . . ?
C26 C25 H25B 110.6 . . ?
H25A C25 H25B 108.7 . . ?
C27 C26 C25 102.2(2) . . ?
C27 C26 H26A 111.3 . . ?
C25 C26 H26A 111.3 . . ?
C27 C26 H26B 111.3 . . ?
C25 C26 H26B 111.3 . . ?
H26A C26 H26B 109.2 . . ?
C26 C27 C28 102.2(2) . . ?
C26 C27 H27A 111.3 . . ?
C28 C27 H27A 111.3 . . ?
C26 C27 H27B 111.3 . . ?
C28 C27 H27B 111.3 . . ?
H27A C27 H27B 109.2 . . ?
O10 C28 C27 106.8(2) . . ?
O10 C28 H28A 110.4 . . ?
C27 C28 H28A 110.4 . . ?
O10 C28 H28B 110.4 . . ?
C27 C28 H28B 110.4 . . ?
H28A C28 H28B 108.6 . . ?
C32 O11 C29 109.3(2) . . ?
C32 O11 Na1 121.42(18) . . ?
C29 O11 Na1 126.20(17) . . ?
O11 C29 C30 105.8(2) . . ?
O11 C29 H29A 110.6 . . ?
C30 C29 H29A 110.6 . . ?
O11 C29 H29B 110.6 . . ?
C30 C29 H29B 110.6 . . ?
H29A C29 H29B 108.7 . . ?
C31 C30 C29 102.5(3) . . ?
C31 C30 H30A 111.3 . . ?
C29 C30 H30A 111.3 . . ?
C31 C30 H30B 111.3 . . ?
C29 C30 H30B 111.3 . . ?
H30A C30 H30B 109.2 . . ?
C30 C31 C32 101.1(3) . . ?
C30 C31 H31A 111.6 . . ?
C32 C31 H31A 111.6 . . ?
C30 C31 H31B 111.6 . . ?
C32 C31 H31B 111.6 . . ?
H31A C31 H31B 109.4 . . ?
O11 C32 C31 105.8(2) . . ?
O11 C32 H32A 110.6 . . ?
C31 C32 H32A 110.6 . . ?
O11 C32 H32B 110.6 . . ?
C31 C32 H32B 110.6 . . ?
H32A C32 H32B 108.7 . . ?
O18 Mg2 O12 98.08(9) . . ?
O18 Mg2 O15 89.54(9) . . ?
O12 Mg2 O15 90.46(9) . . ?
O18 Mg2 O13 93.26(8) . . ?
O12 Mg2 O13 85.71(9) . . ?
O15 Mg2 O13 175.54(9) . . ?
O18 Mg2 O16 166.74(10) . . ?
O12 Mg2 O16 94.04(9) . . ?
O15 Mg2 O16 84.98(8) . . ?
O13 Mg2 O16 92.99(9) . . ?
O18 Mg2 O19 82.92(9) . . ?
O12 Mg2 O19 168.18(9) . . ?
O15 Mg2 O19 101.33(9) . . ?
O13 Mg2 O19 82.48(9) . . ?
O16 Mg2 O19 86.32(9) . . ?
O18 Na2 O21 94.54(8) 2_565 . ?
O18 Na2 O12 173.34(9) 2_565 . ?
O21 Na2 O12 90.47(8) . . ?
O18 Na2 O15 98.92(9) 2_565 . ?
O21 Na2 O15 120.35(9) . . ?
O12 Na2 O15 74.73(8) . . ?
O18 Na2 O15 73.76(7) 2_565 2_565 ?
O21 Na2 O15 144.87(9) . 2_565 ?
O12 Na2 O15 104.41(8) . 2_565 ?
O15 Na2 O15 94.44(8) . 2_565 ?
C33 O12 Mg2 131.16(19) . . ?
C33 O12 Na2 130.75(19) . . ?
Mg2 O12 Na2 97.19(9) . . ?
O12 C33 C38 125.1(3) . . ?
O12 C33 C34 118.9(3) . . ?
C38 C33 C34 115.9(3) . . ?
C35 C34 C33 122.0(3) . . ?
C35 C34 H34 119.0 . . ?
C33 C34 H34 119.0 . . ?
C34 C35 C36 121.1(3) . . ?
C34 C35 H35 119.5 . . ?
C36 C35 H35 119.5 . . ?
C37 C36 C35 119.0(3) . . ?
C37 C36 H36 120.5 . . ?
C35 C36 H36 120.5 . . ?
C36 C37 C38 121.5(3) . . ?
C36 C37 H37 119.2 . . ?
C38 C37 H37 119.2 . . ?
C37 C38 C33 120.4(3) . . ?
C37 C38 C39 118.9(3) . . ?
C33 C38 C39 120.6(3) . . ?
O13 C39 O14 120.4(3) . . ?
O13 C39 C38 125.8(3) . . ?
O14 C39 C38 113.8(3) . . ?
C39 O13 Mg2 130.1(2) . . ?
C39 O14 C40 115.7(2) . . ?
O14 C40 H40A 109.5 . . ?
O14 C40 H40B 109.5 . . ?
H40A C40 H40B 109.5 . . ?
O14 C40 H40C 109.5 . . ?
H40A C40 H40C 109.5 . . ?
H40B C40 H40C 109.5 . . ?
C41 O15 Mg2 127.97(18) . . ?
C41 O15 Na2 117.83(17) . . ?
Mg2 O15 Na2 96.21(9) . . ?
C41 O15 Na2 123.21(18) . 2_565 ?
Mg2 O15 Na2 95.75(8) . 2_565 ?
Na2 O15 Na2 85.56(8) . 2_565 ?
O15 C41 C42 119.6(3) . . ?
O15 C41 C46 123.8(3) . . ?
C42 C41 C46 116.6(3) . . ?
C43 C42 C41 122.2(3) . . ?
C43 C42 H42 118.9 . . ?
C41 C42 H42 118.9 . . ?
C42 C43 C44 121.1(3) . . ?
C42 C43 H43 119.4 . . ?
C44 C43 H43 119.4 . . ?
C45 C44 C43 118.6(3) . . ?
C45 C44 H44 120.7 . . ?
C43 C44 H44 120.7 . . ?
C44 C45 C46 121.6(3) . . ?
C44 C45 H45 119.2 . . ?
C46 C45 H45 119.2 . . ?
C45 C46 C41 119.8(3) . . ?
C45 C46 C47 119.7(3) . . ?
C41 C46 C47 120.5(3) . . ?
O16 C47 O17 119.5(3) . . ?
O16 C47 C46 127.0(3) . . ?
O17 C47 C46 113.4(3) . . ?
C47 O16 Mg2 128.36(19) . . ?
C47 O17 C48 115.1(2) . . ?
O17 C48 H48A 109.5 . . ?
O17 C48 H48B 109.5 . . ?
H48A C48 H48B 109.5 . . ?
O17 C48 H48C 109.5 . . ?
H48A C48 H48C 109.5 . . ?
H48B C48 H48C 109.5 . . ?
C49 O18 Mg2 126.32(18) . . ?
C49 O18 Na2 122.61(17) . 2_565 ?
Mg2 O18 Na2 100.86(9) . 2_565 ?
O18 C49 C54 123.4(3) . . ?
O18 C49 C50 119.5(3) . . ?
C54 C49 C50 117.2(3) . . ?
C51 C50 C49 121.5(3) . . ?
C51 C50 H50 119.3 . . ?
C49 C50 H50 119.3 . . ?
C50 C51 C52 121.0(3) . . ?
C50 C51 H51 119.5 . . ?
C52 C51 H51 119.5 . . ?
C53 C52 C51 119.2(3) . . ?
C53 C52 H52 120.4 . . ?
C51 C52 H52 120.4 . . ?
C52 C53 C54 121.4(3) . . ?
C52 C53 H53 119.3 . . ?
C54 C53 H53 119.3 . . ?
C53 C54 C49 119.8(3) . . ?
C53 C54 C55 119.8(3) . . ?
C49 C54 C55 120.3(3) . . ?
O19 C55 O20 120.0(3) . . ?
O19 C55 C54 126.2(3) . . ?
O20 C55 C54 113.8(3) . . ?
C55 O19 Mg2 123.3(2) . . ?
C55 O20 C56 115.4(2) . . ?
O20 C56 H56A 109.5 . . ?
O20 C56 H56B 109.5 . . ?
H56A C56 H56B 109.5 . . ?
O20 C56 H56C 109.5 . . ?
H56A C56 H56C 109.5 . . ?
H56B C56 H56C 109.5 . . ?
C60 O21 C57 109.4(2) . . ?
C60 O21 Na2 114.16(18) . . ?
C57 O21 Na2 136.44(17) . . ?
O21 C57 C58 106.1(2) . . ?
O21 C57 H57A 110.5 . . ?
C58 C57 H57A 110.5 . . ?
O21 C57 H57B 110.5 . . ?
C58 C57 H57B 110.5 . . ?
H57A C57 H57B 108.7 . . ?
C57 C58 C59 101.9(2) . . ?
C57 C58 H58A 111.4 . . ?
C59 C58 H58A 111.4 . . ?
C57 C58 H58B 111.4 . . ?
C59 C58 H58B 111.4 . . ?
H58A C58 H58B 109.2 . . ?
C58 C59 C60 101.6(3) . . ?
C58 C59 H59A 111.4 . . ?
C60 C59 H59A 111.4 . . ?
C58 C59 H59B 111.4 . . ?
C60 C59 H59B 111.4 . . ?
H59A C59 H59B 109.3 . . ?
O21 C60 C59 105.4(3) . . ?
O21 C60 H60A 110.7 . . ?
C59 C60 H60A 110.7 . . ?
O21 C60 H60B 110.7 . . ?
C59 C60 H60B 110.7 . . ?
H60A C60 H60B 108.8 . . ?
C61A O22A C64A 105.3(7) . . ?
O22A C61A C62A 103.1(6) . . ?
O22A C61A H61A 111.1 . . ?
C62A C61A H61A 111.1 . . ?
O22A C61A H61B 111.1 . . ?
C62A C61A H61B 111.1 . . ?
H61A C61A H61B 109.1 . . ?
C61A C62A C63A 107.9(9) . . ?
C61A C62A H62A 110.1 . . ?
C63A C62A H62A 110.1 . . ?
C61A C62A H62B 110.1 . . ?
C63A C62A H62B 110.1 . . ?
H62A C62A H62B 108.4 . . ?
C62A C63A C64A 102.4(9) . . ?
C62A C63A H63A 111.3 . . ?
C64A C63A H63A 111.3 . . ?
C62A C63A H63B 111.3 . . ?
C64A C63A H63B 111.3 . . ?
H63A C63A H63B 109.2 . . ?
O22A C64A C63A 105.7(8) . . ?
O22A C64A H64A 110.6 . . ?
C63A C64A H64A 110.6 . . ?
O22A C64A H64B 110.6 . . ?
C63A C64A H64B 110.6 . . ?
H64A C64A H64B 108.7 . . ?
C61B O22B C64B 97.6(8) . . ?
O22B C61B C62B 110.2(7) . . ?
O22B C61B H61C 109.6 . . ?
C62B C61B H61C 109.6 . . ?
O22B C61B H61D 109.6 . . ?
C62B C61B H61D 109.6 . . ?
H61C C61B H61D 108.1 . . ?
C63B C62B C61B 100.9(10) . . ?
C63B C62B H62C 111.6 . . ?
C61B C62B H62C 111.6 . . ?
C63B C62B H62D 111.6 . . ?
C61B C62B H62D 111.6 . . ?
H62C C62B H62D 109.4 . . ?
C62B C63B C64B 102.7(13) . . ?
C62B C63B H63C 111.2 . . ?
C64B C63B H63C 111.2 . . ?
C62B C63B H63D 111.2 . . ?
C64B C63B H63D 111.2 . . ?
H63C C63B H63D 109.1 . . ?
O22B C64B C63B 110.0(12) . . ?
O22B C64B H64C 109.7 . . ?
C63B C64B H64C 109.7 . . ?
O22B C64B H64D 109.7 . . ?
C63B C64B H64D 109.7 . . ?
H64C C64B H64D 108.2 . . ?

loop_
_geom_bond_atom_site_label_1
_geom_bond_atom_site_label_2
_geom_bond_distance
_geom_bond_site_symmetry_2
_geom_bond_publ_flag
Mg1 O1 2.011(2) . ?
Mg1 O4 2.012(2) . ?
Mg1 O7 2.012(2) . ?
Mg1 O5 2.082(2) . ?
Mg1 O2 2.092(2) . ?
Mg1 O8 2.129(2) . ?
Na1 O7 2.391(2) 2_676 ?
Na1 O11 2.432(3) . ?
Na1 O10 2.445(2) . ?
Na1 O4 2.464(2) . ?
Na1 O4 2.508(2) 2_676 ?
Na1 O1 2.510(2) . ?
O1 C1 1.301(4) . ?
C1 C2 1.421(4) . ?
C1 C6 1.429(4) . ?
C2 C3 1.370(5) . ?
C2 H2 0.9500 . ?
C3 C4 1.397(5) . ?
C3 H3 0.9500 . ?
C4 C5 1.354(5) . ?
C4 H4 0.9500 . ?
C5 C6 1.414(5) . ?
C5 H5 0.9500 . ?
C6 C7 1.451(4) . ?
C7 O2 1.231(4) . ?
C7 O3 1.346(4) . ?
O3 C8 1.445(4) . ?
C8 H8A 0.9800 . ?
C8 H8B 0.9800 . ?
C8 H8C 0.9800 . ?
O4 C9 1.318(3) . ?
O4 Na1 2.508(2) 2_676 ?
C9 C10 1.414(4) . ?
C9 C14 1.419(4) . ?
C10 C11 1.380(4) . ?
C10 H10 0.9500 . ?
C11 C12 1.391(4) . ?
C11 H11 0.9500 . ?
C12 C13 1.371(5) . ?
C12 H12 0.9500 . ?
C13 C14 1.421(4) . ?
C13 H13 0.9500 . ?
C14 C15 1.451(4) . ?
C15 O5 1.233(3) . ?
C15 O6 1.343(3) . ?
O6 C16 1.438(4) . ?
C16 H16A 0.9800 . ?
C16 H16B 0.9800 . ?
C16 H16C 0.9800 . ?
O7 C17 1.307(3) . ?
O7 Na1 2.391(2) 2_676 ?
C17 C18 1.420(4) . ?
C17 C22 1.421(4) . ?
C18 C19 1.380(4) . ?
C18 H18 0.9500 . ?
C19 C20 1.397(4) . ?
C19 H19 0.9500 . ?
C20 C21 1.375(4) . ?
C20 H20 0.9500 . ?
C21 C22 1.408(4) . ?
C21 H21 0.9500 . ?
C22 C23 1.469(4) . ?
C23 O8 1.232(3) . ?
C23 O9 1.343(4) . ?
O9 C24 1.453(4) . ?
C24 H24A 0.9800 . ?
C24 H24B 0.9800 . ?
C24 H24C 0.9800 . ?
O10 C25 1.444(3) . ?
O10 C28 1.444(4) . ?
C25 C26 1.528(4) . ?
C25 H25A 0.9900 . ?
C25 H25B 0.9900 . ?
C26 C27 1.523(5) . ?
C26 H26A 0.9900 . ?
C26 H26B 0.9900 . ?
C27 C28 1.524(4) . ?
C27 H27A 0.9900 . ?
C27 H27B 0.9900 . ?
C28 H28A 0.9900 . ?
C28 H28B 0.9900 . ?
O11 C32 1.437(4) . ?
O11 C29 1.439(4) . ?
C29 C30 1.518(5) . ?
C29 H29A 0.9900 . ?
C29 H29B 0.9900 . ?
C30 C31 1.512(5) . ?
C30 H30A 0.9900 . ?
C30 H30B 0.9900 . ?
C31 C32 1.517(5) . ?
C31 H31A 0.9900 . ?
C31 H31B 0.9900 . ?
C32 H32A 0.9900 . ?
C32 H32B 0.9900 . ?
Mg2 O18 2.010(2) . ?
Mg2 O12 2.011(2) . ?
Mg2 O15 2.026(2) . ?
Mg2 O13 2.070(2) . ?
Mg2 O16 2.080(2) . ?
Mg2 O19 2.097(2) . ?
Na2 O18 2.294(2) 2_565 ?
Na2 O21 2.350(2) . ?
Na2 O12 2.352(2) . ?
Na2 O15 2.370(2) . ?
Na2 O15 2.439(2) 2_565 ?
O12 C33 1.302(3) . ?
C33 C38 1.426(4) . ?
C33 C34 1.428(4) . ?
C34 C35 1.372(4) . ?
C34 H34 0.9500 . ?
C35 C36 1.392(4) . ?
C35 H35 0.9500 . ?
C36 C37 1.372(4) . ?
C36 H36 0.9500 . ?
C37 C38 1.409(4) . ?
C37 H37 0.9500 . ?
C38 C39 1.460(4) . ?
C39 O13 1.230(4) . ?
C39 O14 1.341(3) . ?
O14 C40 1.447(4) . ?
C40 H40A 0.9800 . ?
C40 H40B 0.9800 . ?
C40 H40C 0.9800 . ?
O15 C41 1.319(3) . ?
O15 Na2 2.439(2) 2_565 ?
C41 C42 1.410(4) . ?
C41 C46 1.428(4) . ?
C42 C43 1.372(4) . ?
C42 H42 0.9500 . ?
C43 C44 1.395(5) . ?
C43 H43 0.9500 . ?
C44 C45 1.373(4) . ?
C44 H44 0.9500 . ?
C45 C46 1.413(4) . ?
C45 H45 0.9500 . ?
C46 C47 1.454(4) . ?
C47 O16 1.235(4) . ?
C47 O17 1.347(4) . ?
O17 C48 1.443(4) . ?
C48 H48A 0.9800 . ?
C48 H48B 0.9800 . ?
C48 H48C 0.9800 . ?
O18 C49 1.304(3) . ?
O18 Na2 2.294(2) 2_565 ?
C49 C54 1.425(4) . ?
C49 C50 1.425(4) . ?
C50 C51 1.382(4) . ?
C50 H50 0.9500 . ?
C51 C52 1.397(5) . ?
C51 H51 0.9500 . ?
C52 C53 1.379(5) . ?
C52 H52 0.9500 . ?
C53 C54 1.419(4) . ?
C53 H53 0.9500 . ?
C54 C55 1.459(4) . ?
C55 O19 1.237(3) . ?
C55 O20 1.339(4) . ?
O20 C56 1.456(4) . ?
C56 H56A 0.9800 . ?
C56 H56B 0.9800 . ?
C56 H56C 0.9800 . ?
O21 C60 1.435(4) . ?
O21 C57 1.450(4) . ?
C57 C58 1.514(4) . ?
C57 H57A 0.9900 . ?
C57 H57B 0.9900 . ?
C58 C59 1.521(4) . ?
C58 H58A 0.9900 . ?
C58 H58B 0.9900 . ?
C59 C60 1.522(4) . ?
C59 H59A 0.9900 . ?
C59 H59B 0.9900 . ?
C60 H60A 0.9900 . ?
C60 H60B 0.9900 . ?
O22A C61A 1.442(6) . ?
O22A C64A 1.466(8) . ?
C61A C62A 1.483(8) . ?
C61A H61A 0.9900 . ?
C61A H61B 0.9900 . ?
C62A C63A 1.516(8) . ?
C62A H62A 0.9900 . ?
C62A H62B 0.9900 . ?
C63A C64A 1.531(9) . ?
C63A H63A 0.9900 . ?
C63A H63B 0.9900 . ?
C64A H64A 0.9900 . ?
C64A H64B 0.9900 . ?
O22B C61B 1.412(8) . ?
O22B C64B 1.437(9) . ?
C61B C62B 1.619(9) . ?
C61B H61C 0.9900 . ?
C61B H61D 0.9900 . ?
C62B C63B 1.484(9) . ?
C62B H62C 0.9900 . ?
C62B H62D 0.9900 . ?
C63B C64B 1.528(9) . ?
C63B H63C 0.9900 . ?
C63B H63D 0.9900 . ?
C64B H64C 0.9900 . ?
C64B H64D 0.9900 . ?

loop_
_geom_hbond_atom_site_label_D
_geom_hbond_atom_site_label_H
_geom_hbond_atom_site_label_A
_geom_hbond_distance_DH
_geom_hbond_distance_HA
_geom_hbond_distance_DA
_geom_hbond_angle_DHA
_geom_hbond_site_symmetry_A
C2 H2 O11 0.95 2.42 3.352(4) 167.4 .
C10 H10 O1 0.95 2.44 3.379(4) 167.8 2_676
C56 H56C O22B 0.98 2.44 3.377(7) 160.0 1_455

loop_
_geom_torsion_atom_site_label_1
_geom_torsion_atom_site_label_2
_geom_torsion_atom_site_label_3
_geom_torsion_atom_site_label_4
_geom_torsion
_geom_torsion_site_symmetry_1
_geom_torsion_site_symmetry_2
_geom_torsion_site_symmetry_3
_geom_torsion_site_symmetry_4
_geom_torsion_publ_flag
Mg1 O1 C1 C2 -178.47(18) . . . . ?
Na1 O1 C1 C2 -6.5(3) . . . . ?
Mg1 O1 C1 C6 2.0(4) . . . . ?
Na1 O1 C1 C6 173.99(18) . . . . ?
O1 C1 C2 C3 178.4(2) . . . . ?
C6 C1 C2 C3 -2.1(4) . . . . ?
C1 C2 C3 C4 1.0(4) . . . . ?
C2 C3 C4 C5 0.4(5) . . . . ?
C3 C4 C5 C6 -0.5(5) . . . . ?
C4 C5 C6 C1 -0.7(4) . . . . ?
C4 C5 C6 C7 178.8(3) . . . . ?
O1 C1 C6 C5 -178.6(3) . . . . ?
C2 C1 C6 C5 1.9(4) . . . . ?
O1 C1 C6 C7 1.9(4) . . . . ?
C2 C1 C6 C7 -177.6(2) . . . . ?
C5 C6 C7 O2 176.7(3) . . . . ?
C1 C6 C7 O2 -3.7(4) . . . . ?
C5 C6 C7 O3 -4.7(4) . . . . ?
C1 C6 C7 O3 174.8(2) . . . . ?
O3 C7 O2 Mg1 -176.87(17) . . . . ?
C6 C7 O2 Mg1 1.6(4) . . . . ?
O2 C7 O3 C8 2.3(4) . . . . ?
C6 C7 O3 C8 -176.3(2) . . . . ?
Mg1 O4 C9 C10 -157.2(2) . . . . ?
Na1 O4 C9 C10 83.6(3) . . . . ?
Na1 O4 C9 C10 -23.1(3) 2_676 . . . ?
Mg1 O4 C9 C14 22.5(4) . . . . ?
Na1 O4 C9 C14 -96.6(3) . . . . ?
Na1 O4 C9 C14 156.6(2) 2_676 . . . ?
O4 C9 C10 C11 179.0(3) . . . . ?
C14 C9 C10 C11 -0.8(4) . . . . ?
C9 C10 C11 C12 1.4(5) . . . . ?
C10 C11 C12 C13 -0.6(5) . . . . ?
C11 C12 C13 C14 -0.8(5) . . . . ?
O4 C9 C14 C13 179.7(3) . . . . ?
C10 C9 C14 C13 -0.5(4) . . . . ?
O4 C9 C14 C15 0.6(4) . . . . ?
C10 C9 C14 C15 -179.7(3) . . . . ?
C12 C13 C14 C9 1.4(4) . . . . ?
C12 C13 C14 C15 -179.5(3) . . . . ?
C9 C14 C15 O5 -11.5(5) . . . . ?
C13 C14 C15 O5 169.4(3) . . . . ?
C9 C14 C15 O6 168.8(2) . . . . ?
C13 C14 C15 O6 -10.4(4) . . . . ?
O6 C15 O5 Mg1 178.52(18) . . . . ?
C14 C15 O5 Mg1 -1.2(4) . . . . ?
O5 C15 O6 C16 -1.4(4) . . . . ?
C14 C15 O6 C16 178.3(3) . . . . ?
Mg1 O7 C17 C18 -138.1(2) . . . . ?
Na1 O7 C17 C18 76.3(3) 2_676 . . . ?
Mg1 O7 C17 C22 40.8(4) . . . . ?
Na1 O7 C17 C22 -104.8(3) 2_676 . . . ?
O7 C17 C18 C19 176.5(3) . . . . ?
C22 C17 C18 C19 -2.5(4) . . . . ?
C17 C18 C19 C20 1.3(5) . . . . ?
C18 C19 C20 C21 0.6(5) . . . . ?
C19 C20 C21 C22 -1.2(5) . . . . ?
C20 C21 C22 C17 -0.1(5) . . . . ?
C20 C21 C22 C23 -176.5(3) . . . . ?
O7 C17 C22 C21 -177.0(3) . . . . ?
C18 C17 C22 C21 1.9(4) . . . . ?
O7 C17 C22 C23 -0.6(4) . . . . ?
C18 C17 C22 C23 178.3(3) . . . . ?
C21 C22 C23 O8 170.7(3) . . . . ?
C17 C22 C23 O8 -5.8(5) . . . . ?
C21 C22 C23 O9 -8.6(4) . . . . ?
C17 C22 C23 O9 174.9(3) . . . . ?
O9 C23 O8 Mg1 152.4(2) . . . . ?
C22 C23 O8 Mg1 -26.8(4) . . . . ?
O8 C23 O9 C24 -5.9(4) . . . . ?
C22 C23 O9 C24 173.4(3) . . . . ?
C28 O10 C25 C26 15.5(3) . . . . ?
Na1 O10 C25 C26 -152.0(2) . . . . ?
O10 C25 C26 C27 -32.5(3) . . . . ?
C25 C26 C27 C28 36.2(3) . . . . ?
C25 O10 C28 C27 8.1(3) . . . . ?
Na1 O10 C28 C27 176.38(18) . . . . ?
C26 C27 C28 O10 -28.1(3) . . . . ?
C32 O11 C29 C30 -8.2(4) . . . . ?
Na1 O11 C29 C30 152.0(2) . . . . ?
O11 C29 C30 C31 29.7(4) . . . . ?
C29 C30 C31 C32 -38.4(4) . . . . ?
C29 O11 C32 C31 -16.8(4) . . . . ?
Na1 O11 C32 C31 -178.0(2) . . . . ?
C30 C31 C32 O11 34.5(4) . . . . ?
Mg2 O12 C33 C38 0.1(4) . . . . ?
Na2 O12 C33 C38 -166.61(19) . . . . ?
Mg2 O12 C33 C34 178.05(18) . . . . ?
Na2 O12 C33 C34 11.4(3) . . . . ?
O12 C33 C34 C35 -177.0(2) . . . . ?
C38 C33 C34 C35 1.1(4) . . . . ?
C33 C34 C35 C36 -3.2(4) . . . . ?
C34 C35 C36 C37 2.3(4) . . . . ?
C35 C36 C37 C38 0.7(4) . . . . ?
C36 C37 C38 C33 -2.7(4) . . . . ?
C36 C37 C38 C39 175.2(2) . . . . ?
O12 C33 C38 C37 179.8(2) . . . . ?
C34 C33 C38 C37 1.8(4) . . . . ?
O12 C33 C38 C39 1.9(4) . . . . ?
C34 C33 C38 C39 -176.2(2) . . . . ?
C37 C38 C39 O13 171.5(3) . . . . ?
C33 C38 C39 O13 -10.5(4) . . . . ?
C37 C38 C39 O14 -9.3(3) . . . . ?
C33 C38 C39 O14 168.7(2) . . . . ?
O14 C39 O13 Mg2 -162.66(17) . . . . ?
C38 C39 O13 Mg2 16.5(4) . . . . ?
O13 C39 O14 C40 -1.8(4) . . . . ?
C38 C39 O14 C40 178.9(2) . . . . ?
Mg2 O15 C41 C42 -155.2(2) . . . . ?
Na2 O15 C41 C42 80.3(3) . . . . ?
Na2 O15 C41 C42 -23.7(4) 2_565 . . . ?
Mg2 O15 C41 C46 24.5(4) . . . . ?
Na2 O15 C41 C46 -100.1(3) . . . . ?
Na2 O15 C41 C46 156.0(2) 2_565 . . . ?
O15 C41 C42 C43 175.6(3) . . . . ?
C46 C41 C42 C43 -4.1(4) . . . . ?
C41 C42 C43 C44 2.5(5) . . . . ?
C42 C43 C44 C45 1.4(5) . . . . ?
C43 C44 C45 C46 -3.5(5) . . . . ?
C44 C45 C46 C41 1.8(5) . . . . ?
C44 C45 C46 C47 -178.0(3) . . . . ?
O15 C41 C46 C45 -177.7(3) . . . . ?
C42 C41 C46 C45 1.9(4) . . . . ?
O15 C41 C46 C47 2.1(4) . . . . ?
C42 C41 C46 C47 -178.3(3) . . . . ?
C45 C46 C47 O16 166.6(3) . . . . ?
C41 C46 C47 O16 -13.2(5) . . . . ?
C45 C46 C47 O17 -13.1(4) . . . . ?
C41 C46 C47 O17 167.1(3) . . . . ?
O17 C47 O16 Mg2 176.65(19) . . . . ?
C46 C47 O16 Mg2 -3.0(4) . . . . ?
O16 C47 O17 C48 -3.0(4) . . . . ?
C46 C47 O17 C48 176.7(3) . . . . ?
Mg2 O18 C49 C54 28.4(4) . . . . ?
Na2 O18 C49 C54 -109.9(3) 2_565 . . . ?
Mg2 O18 C49 C50 -151.6(2) . . . . ?
Na2 O18 C49 C50 70.0(3) 2_565 . . . ?
O18 C49 C50 C51 -179.6(3) . . . . ?
C54 C49 C50 C51 0.3(4) . . . . ?
C49 C50 C51 C52 -1.2(5) . . . . ?
C50 C51 C52 C53 1.2(5) . . . . ?
C51 C52 C53 C54 -0.3(5) . . . . ?
C52 C53 C54 C49 -0.5(4) . . . . ?
C52 C53 C54 C55 177.1(3) . . . . ?
O18 C49 C54 C53 -179.6(3) . . . . ?
C50 C49 C54 C53 0.5(4) . . . . ?
O18 C49 C54 C55 2.9(4) . . . . ?
C50 C49 C54 C55 -177.1(3) . . . . ?
C53 C54 C55 O19 -179.2(3) . . . . ?
C49 C54 C55 O19 -1.6(5) . . . . ?
C53 C54 C55 O20 0.7(4) . . . . ?
C49 C54 C55 O20 178.3(3) . . . . ?
O20 C55 O19 Mg2 151.6(2) . . . . ?
C54 C55 O19 Mg2 -28.4(4) . . . . ?
O19 C55 O20 C56 -3.3(4) . . . . ?
C54 C55 O20 C56 176.8(3) . . . . ?
C60 O21 C57 C58 -8.7(3) . . . . ?
Na2 O21 C57 C58 170.7(2) . . . . ?
O21 C57 C58 C59 29.9(3) . . . . ?
C57 C58 C59 C60 -38.6(3) . . . . ?
C57 O21 C60 C59 -16.4(3) . . . . ?
Na2 O21 C60 C59 164.1(2) . . . . ?
C58 C59 C60 O21 34.4(3) . . . . ?
C64A O22A C61A C62A 39.9(11) . . . . ?
O22A C61A C62A C63A -29.4(14) . . . . ?
C61A C62A C63A C64A 7.9(16) . . . . ?
C61A O22A C64A C63A -35.6(12) . . . . ?
C62A C63A C64A O22A 16.3(15) . . . . ?
C64B O22B C61B C62B 36.7(11) . . . . ?
O22B C61B C62B C63B -17.8(14) . . . . ?
C61B C62B C63B C64B -8.9(15) . . . . ?
C61B O22B C64B C63B -43.9(12) . . . . ?
C62B C63B C64B O22B 34.1(16) . . . . ?
